data_1511042
loop_
_publ_author_name
'Corbett, J.D.'
'Hwu, S.-J.'

_publ_section_title
;
 Metal-metal bonded scandium cluster (Sc7 Cl12 Z) and infinite chain (Sc4
 Cl6 Z) phases stabilized by interstitial boron or nitrogen (Z)
;
_journal_name_full 'Journal of Solid State Chemistry'
_journal_page_first 331
_journal_page_last 346
_journal_paper_doi 10.1016/0022-4596(86)90077-0
_journal_volume 64
_journal_year 1986
_chemical_formula_sum 'B Cl12 Sc7'
_chemical_name_systematic 'Sc7 Cl12 B'
_space_group_IT_number 148
_symmetry_space_group_name_Hall '-R 3'
_symmetry_space_group_name_H-M 'R -3 :H'
_cell_angle_alpha 90
_cell_angle_beta 90
_cell_angle_gamma 120
_cell_formula_units_Z 3
_cell_length_a 13.014
_cell_length_b 13.014
_cell_length_c 8.899
_cell_volume 1305.249
_citation_journal_id_ASTM JSSCBI
_cod_data_source_file boron0-1_129.cif
_cod_data_source_block B1Cl12Sc7
_cod_original_formula_sum 'B1 Cl12 Sc7'
_cod_database_code 1511042

loop_
_symmetry_equiv_pos_as_xyz
x,y,z
-y,x-y,z
-x+y,-x,z
-x,-y,-z
y,-x+y,-z
x-y,x,-z
x+2/3,y+1/3,z+1/3
-y+2/3,x-y+1/3,z+1/3
-x+y+2/3,-x+1/3,z+1/3
-x+2/3,-y+1/3,-z+1/3
y+2/3,-x+y+1/3,-z+1/3
x-y+2/3,x+1/3,-z+1/3
x+1/3,y+2/3,z+2/3
-y+1/3,x-y+2/3,z+2/3
-x+y+1/3,-x+2/3,z+2/3
-x+1/3,-y+2/3,-z+2/3
y+1/3,-x+y+2/3,-z+2/3
x-y+1/3,x+2/3,-z+2/3

loop_
_atom_site_label
_atom_site_type_symbol
_atom_site_fract_x
_atom_site_fract_y
_atom_site_fract_z
_atom_site_occupancy
_atom_site_U_iso_or_equiv
Cl1 Cl-1 0.3106 0.2295 0.0058 1 0.0
Cl2 Cl-1 0.1292 0.1791 0.3354 1 0.0
Sc2 Sc+2 0.163 0.0439 0.1502 1 0.0
Sc1 Sc+3 0 0 0.5 1 0.0
B1 B-3 0 0 0 1 0.0
